data_7036414
loop_
_publ_author_name
'Ramakrishna, Buthanapalli'
'Nagarajaprakash, R.'
'Veena, V.'
'Sakthivel, N.'
'Manimaran, Bala'

_publ_section_title
;
 Self-assembly of oxamidato bridged ester functionalised dirhenium
 metallastirrups: synthesis, characterisation and cytotoxicity studies.
;
_journal_issue 40
_journal_name_full 'Dalton transactions (Cambridge, England : 2003)'
_journal_page_first 17629
_journal_page_last 17638
_journal_paper_doi 10.1039/c5dt02205c
_journal_volume 44
_journal_year 2015
_chemical_formula_moiety 'C36 H25.14 N4 O12 Re2'
_chemical_formula_sum 'C36 H26 N4 O12 Re2'
_chemical_formula_weight 1079.01
_chemical_name_systematic
;
 ? 
;
_space_group_crystal_system monoclinic
_space_group_IT_number 14
_space_group_name_Hall '-P 2ybc'
_space_group_name_H-M_alt 'P 1 21/c 1'
_symmetry_space_group_name_Hall '-P 2ybc'
_symmetry_space_group_name_H-M 'P 1 21/c 1'
_atom_sites_solution_hydrogens geom
_atom_sites_solution_primary direct
_atom_sites_solution_secondary difmap
_audit_creation_date 2015-03-15
_audit_creation_method
;
Olex2 1.2
(compiled 2014.05.21 svn.r2940 for OlexSys, GUI svn.r4846)
;
_audit_update_record
;
2015-06-04 deposited with the CCDC.
2015-09-07 downloaded from the CCDC.
;
_cell_angle_alpha 90.00
_cell_angle_beta 99.326(3)
_cell_angle_gamma 90.00
_cell_formula_units_Z 4
_cell_length_a 12.0831(3)
_cell_length_b 10.9522(3)
_cell_length_c 27.2281(6)
_cell_measurement_reflns_used 7641
_cell_measurement_temperature 150.00(14)
_cell_measurement_theta_max 29.1292
_cell_measurement_theta_min 3.7133
_cell_volume 3555.65(16)
_computing_cell_refinement
;
CrysAlisPro, Agilent Technologies,
Version 1.171.36.21 (release 14-08-2012 CrysAlis171 .NET)
(compiled Sep 14 2012,17:21:16)
;
_computing_data_collection
;
CrysAlisPro, Agilent Technologies,
Version 1.171.36.21 (release 14-08-2012 CrysAlis171 .NET)
(compiled Sep 14 2012,17:21:16)
;
_computing_data_reduction
;
CrysAlisPro, Agilent Technologies,
Version 1.171.36.21 (release 14-08-2012 CrysAlis171 .NET)
(compiled Sep 14 2012,17:21:16)
;
_computing_molecular_graphics 'Olex2 (Dolomanov et al., 2009)'
_computing_publication_material 'Olex2 (Dolomanov et al., 2009)'
_computing_structure_refinement 'ShelXL (Sheldrick, 2008)'
_computing_structure_solution 'ShelXS (Sheldrick, 2008)'
_diffrn_ambient_temperature 150.00(14)
_diffrn_detector_area_resol_mean 15.9821
_diffrn_measured_fraction_theta_full 0.994
_diffrn_measured_fraction_theta_max 0.994
_diffrn_measurement_details
;
  1 omega  -22.00    3.00   1.0000   50.0000
omega____ theta____ kappa____ phi______ frames
    -      -17.3397  -99.0000 -180.0000 25

  2 omega   -6.00   47.00   1.0000   50.0000
omega____ theta____ kappa____ phi______ frames
    -      -17.3397   57.0000   30.0000 53

  3 omega  -90.00  -46.00   1.0000   50.0000
omega____ theta____ kappa____ phi______ frames
    -      -17.3397  -19.0000    0.0000 44

  4 omega  -38.00   22.00   1.0000   50.0000
omega____ theta____ kappa____ phi______ frames
    -      -17.3397  -19.0000    0.0000 60

  5 omega  -91.00  -52.00   1.0000   50.0000
omega____ theta____ kappa____ phi______ frames
    -      -17.3397 -178.0000  150.0000 39

  6 omega  -74.00  -47.00   1.0000   50.0000
omega____ theta____ kappa____ phi______ frames
    -      -17.3397  -57.0000    0.0000 27

  7 omega  -40.00  -12.00   1.0000   50.0000
omega____ theta____ kappa____ phi______ frames
    -      -17.3397  -19.0000  120.0000 28

  8 omega  -14.00   53.00   1.0000   50.0000
omega____ theta____ kappa____ phi______ frames
    -      -17.3397   19.0000    0.0000 67
;
_diffrn_measurement_device_type 'Xcalibur, Eos'
_diffrn_measurement_method '\w scans'
_diffrn_orient_matrix_UB_11 -0.0242676000
_diffrn_orient_matrix_UB_12 0.0038640000
_diffrn_orient_matrix_UB_13 -0.0254782000
_diffrn_orient_matrix_UB_21 0.0393763000
_diffrn_orient_matrix_UB_22 -0.0432523000
_diffrn_orient_matrix_UB_23 -0.0060345000
_diffrn_orient_matrix_UB_31 -0.0373965000
_diffrn_orient_matrix_UB_32 -0.0480632000
_diffrn_orient_matrix_UB_33 0.0033669000
_diffrn_radiation_monochromator graphite
_diffrn_radiation_type MoK\a
_diffrn_radiation_wavelength 0.71073
_diffrn_reflns_av_R_equivalents 0.0304
_diffrn_reflns_av_unetI/netI 0.0312
_diffrn_reflns_limit_h_max 12
_diffrn_reflns_limit_h_min -14
_diffrn_reflns_limit_k_max 13
_diffrn_reflns_limit_k_min -12
_diffrn_reflns_limit_l_max 32
_diffrn_reflns_limit_l_min -32
_diffrn_reflns_number 19342
_diffrn_reflns_theta_full 25.00
_diffrn_reflns_theta_max 25.00
_diffrn_reflns_theta_min 3.72
_diffrn_source 'Enhance (Mo) X-ray Source'
_exptl_absorpt_coefficient_mu 6.873
_exptl_absorpt_correction_T_max 1.00000
_exptl_absorpt_correction_T_min 0.37409
_exptl_absorpt_correction_type multi-scan
_exptl_absorpt_process_details
;
CrysAlisPro, Agilent Technologies,
Version 1.171.36.21 (release 14-08-2012 CrysAlis171 .NET)
(compiled Sep 14 2012,17:21:16)
Empirical absorption correction using spherical harmonics,
 implemented in SCALE3 ABSPACK scaling algorithm.
;
_exptl_crystal_density_diffrn 2.016
_exptl_crystal_density_method 'not measured'
_exptl_crystal_description block
_exptl_crystal_F_000 2064
_exptl_crystal_size_max 0.4
_exptl_crystal_size_mid 0.35
_exptl_crystal_size_min 0.28
_refine_diff_density_max 0.965
_refine_diff_density_min -1.615
_refine_diff_density_rms 0.124
_refine_ls_extinction_method none
_refine_ls_goodness_of_fit_ref 1.126
_refine_ls_hydrogen_treatment constr
_refine_ls_matrix_type full
_refine_ls_number_parameters 488
_refine_ls_number_reflns 6232
_refine_ls_number_restraints 165
_refine_ls_restrained_S_all 1.114
_refine_ls_R_factor_all 0.0411
_refine_ls_R_factor_gt 0.0293
_refine_ls_shift/su_max 0.002
_refine_ls_shift/su_mean 0.000
_refine_ls_structure_factor_coef Fsqd
_refine_ls_weighting_details 'calc w=1/[\s^2^(Fo^2^)+(0.0171P)^2^+11.3386P] where P=(Fo^2^+2Fc^2^)/3'
_refine_ls_weighting_scheme calc
_refine_ls_wR_factor_gt 0.0571
_refine_ls_wR_factor_ref 0.0613
_reflns_number_gt 5137
_reflns_number_total 6232
_reflns_threshold_expression >2sigma(I)
_cod_data_source_file c5dt02205c2.cif
_cod_data_source_block 5
_cod_depositor_comments 'Adding full bibliography for 7036411--7036414.cif.'
_cod_original_cell_volume 3555.66(15)
_cod_database_code 7036414
_chemical_oxdiff_formula 'C16 H14 N4 O2 Re2'
_chemical_oxdiff_usercomment '150K, PALE YELLOW PLATE, 0.35 0.25 0.08'
_reflns_odcompleteness_completeness 99.26
_reflns_odcompleteness_iscentric 1
_reflns_odcompleteness_theta 26.32
_olex2_refinement_description
;
1. Fixed Uiso
 At 1.2 times of:
  All C(H) groups, All C(H,H) groups
2. Rigid bond restraints
 All non-hydrogen atoms
 with sigma for 1-2 distances of 0.01 and sigma for 1-3 distances of 0.01
3. Uiso/Uaniso restraints and constraints
Uanis(C1N) = Uanis(C30) = Uanis(C1L) = Uanis(C29)
4. Others
 Sof(C1L)=Sof(H1L)=Sof(C1N)=Sof(H1NA)=Sof(H1NB)=1-FVAR(1)
 Sof(H28A)=Sof(H28B)=Sof(C29)=Sof(H29A)=Sof(H29B)=Sof(C30)=Sof(H30A)=Sof(H30B)=
 FVAR(1)
5.a Secondary CH2 refined with riding coordinates:
 C27(H27A,H27B), C28(H28A,H28B), C29(H29A,H29B), C1N(H1NA,H1NB), C30(H30A,H30B)
5.b Aromatic/amide H refined with riding coordinates:
 C22(H22), C21(H21), C20(H20), C34(H34), C36(H36), C33(H33), C25(H25),
 C24(H24), C16(H16), C10(H10), C35(H35), C19(H19), C18(H18), C11(H11), C17(H17),
  C14(H14), C12(H12), C13(H13), C1L(H1L)
;
_olex2_submission_special_instructions 'No special instructions were received'

loop_
_space_group_symop_id
_space_group_symop_operation_xyz
1 'x, y, z'
2 '-x, y+1/2, -z+1/2'
3 '-x, -y, -z'
4 'x, -y-1/2, z-1/2'

loop_
_atom_site_label
_atom_site_type_symbol
_atom_site_fract_x
_atom_site_fract_y
_atom_site_fract_z
_atom_site_U_iso_or_equiv
_atom_site_adp_type
_atom_site_occupancy
_atom_site_calc_flag
_atom_site_disorder_assembly
_atom_site_disorder_group
_atom_site_refinement_flags_posn
_atom_site_refinement_flags_adp
Re1 Re 0.087663(18) -0.193412(19) 0.424702(7) 0.01862(7) Uani 1 d . . . U
Re2 Re 0.147605(18) 0.307673(19) 0.371656(7) 0.01876(7) Uani 1 d . . . U
O7 O 0.2067(3) -0.0454(3) 0.43620(12) 0.0209(8) Uani 1 d . . . U
O3 O -0.0026(4) -0.1403(4) 0.52148(15) 0.0456(12) Uani 1 d . . . U
C3 C 0.0322(6) -0.1607(5) 0.4853(2) 0.0309(14) Uani 1 d . . . U
C1 C -0.0263(5) -0.3149(5) 0.40793(19) 0.0255(12) Uani 1 d . . . U
C2 C 0.1793(5) -0.3219(5) 0.45832(18) 0.0231(12) Uani 1 d . . . U
N1 N 0.0007(4) -0.0411(4) 0.38274(15) 0.0185(9) Uani 1 d . . . U
C22 C 0.3160(5) -0.1981(5) 0.3124(2) 0.0307(13) Uani 1 d . . . U
H22 H 0.3929 -0.1883 0.3138 0.037 Uiso 1 calc . . R .
N3 N 0.1588(4) -0.2141(4) 0.35548(15) 0.0208(10) Uani 1 d . . . U
C21 C 0.2697(5) -0.2014(5) 0.35540(19) 0.0265(12) Uani 1 d . . . U
H21 H 0.3171 -0.1945 0.3858 0.032 Uiso 1 calc . . R .
C15 C -0.1115(5) -0.0467(5) 0.35567(19) 0.0215(11) Uani 1 d . . . U
O1 O -0.0972(4) -0.3839(4) 0.39677(16) 0.0397(11) Uani 1 d . . . U
O8 O 0.0317(3) 0.1568(3) 0.35746(12) 0.0190(8) Uani 1 d . . . U
O2 O 0.2331(4) -0.3997(4) 0.47826(14) 0.0356(10) Uani 1 d . . . U
N2 N 0.2313(4) 0.1571(4) 0.41566(14) 0.0182(9) Uani 1 d . . . U
O6 O 0.0142(4) 0.4957(4) 0.30235(14) 0.0364(10) Uani 1 d . . . U
N4 N 0.2302(4) 0.2217(4) 0.31342(15) 0.0216(10) Uani 1 d . . . U
O5 O 0.3310(4) 0.5028(4) 0.39112(16) 0.0403(11) Uani 1 d . . . U
C8 C 0.1749(4) 0.0550(5) 0.41359(18) 0.0163(10) Uani 1 d . . . U
C20 C -0.1970(5) -0.0859(5) 0.3802(2) 0.0317(13) Uani 1 d . . . U
H20 H -0.1816 -0.1057 0.4138 0.038 Uiso 1 calc . . R .
C34 C 0.1735(5) 0.1718(5) 0.27133(19) 0.0252(12) Uani 1 d . . . U
H34 H 0.0958 0.1668 0.2680 0.030 Uiso 1 calc . . R .
C7 C 0.0603(4) 0.0583(5) 0.38182(16) 0.0174(11) Uani 1 d . . . U
C5 C 0.2617(5) 0.4304(5) 0.38429(19) 0.0257(12) Uani 1 d . . . U
C6 C 0.0646(5) 0.4240(5) 0.32812(19) 0.0233(12) Uani 1 d . . . U
O4 O 0.0408(4) 0.4107(4) 0.45843(15) 0.0376(11) Uani 1 d . . . U
O12 O 0.3910(4) -0.1763(5) 0.21909(17) 0.0530(13) Uani 1 d . . . U
C23 C 0.2454(5) -0.2097(5) 0.2667(2) 0.0281(13) Uani 1 d . . . U
C4 C 0.0798(5) 0.3729(5) 0.4259(2) 0.0305(13) Uani 1 d . . . U
C36 C 0.3994(5) 0.1736(6) 0.2827(2) 0.0350(15) Uani 1 d . . . U
H36 H 0.4774 0.1714 0.2883 0.042 Uiso 1 calc . . R .
C32 C 0.3401(5) 0.1305(5) 0.2385(2) 0.0278(13) Uani 1 d . . . U
C33 C 0.2239(5) 0.1285(5) 0.2335(2) 0.0277(13) Uani 1 d . . . U
H33 H 0.1809 0.0980 0.2047 0.033 Uiso 1 calc . . R .
C25 C 0.0929(5) -0.2271(5) 0.31133(19) 0.0264(13) Uani 1 d . . . U
H25 H 0.0162 -0.2371 0.3106 0.032 Uiso 1 calc . . R .
C24 C 0.1337(5) -0.2262(5) 0.2667(2) 0.0307(14) Uani 1 d . . . U
H24 H 0.0851 -0.2369 0.2369 0.037 Uiso 1 calc . . R .
C26 C 0.2960(6) -0.2063(6) 0.2198(2) 0.0350(14) Uani 1 d . . . U
O10 O 0.3339(4) 0.0719(5) 0.15595(17) 0.0568(14) Uani 1 d . . . U
O11 O 0.2204(4) -0.2357(4) 0.18094(15) 0.0497(13) Uani 1 d . . . U
O9 O 0.5043(4) 0.0875(5) 0.20354(18) 0.0558(14) Uani 1 d . . . U
C9 C 0.3436(5) 0.1614(5) 0.44311(19) 0.0240(12) Uani 1 d . . . U
C16 C -0.1355(5) -0.0187(5) 0.3051(2) 0.0295(13) Uani 1 d . . . U
H16 H -0.0787 0.0075 0.2883 0.035 Uiso 1 calc . . R .
C10 C 0.4264(5) 0.0840(6) 0.4314(2) 0.0328(14) Uani 1 d . . . U
H10 H 0.4087 0.0256 0.4066 0.039 Uiso 1 calc . . R .
C35 C 0.3428(5) 0.2197(6) 0.3185(2) 0.0304(14) Uani 1 d . . . U
H35 H 0.3842 0.2509 0.3476 0.037 Uiso 1 calc . . R .
C19 C -0.3068(5) -0.0959(6) 0.3542(3) 0.0431(16) Uani 1 d . . . U
H19 H -0.3642 -0.1219 0.3707 0.052 Uiso 1 calc . . R .
C18 C -0.3299(6) -0.0670(6) 0.3041(3) 0.0444(17) Uani 1 d . . . U
H18 H -0.4029 -0.0725 0.2870 0.053 Uiso 1 calc . . R .
C11 C 0.5356(6) 0.0932(6) 0.4565(2) 0.0430(16) Uani 1 d . . . U
H11 H 0.5906 0.0406 0.4487 0.052 Uiso 1 calc . . R .
C31 C 0.4041(6) 0.0931(6) 0.1981(2) 0.0384(15) Uani 1 d A . . U
C17 C -0.2442(6) -0.0302(6) 0.2798(2) 0.0388(15) Uani 1 d . . . U
H17 H -0.2595 -0.0127 0.2459 0.047 Uiso 1 calc . . R .
C14 C 0.3707(6) 0.2495(6) 0.4795(2) 0.0384(15) Uani 1 d . . . U
H14 H 0.3160 0.3023 0.4874 0.046 Uiso 1 calc . . R .
C12 C 0.5623(6) 0.1794(6) 0.4928(3) 0.0461(17) Uani 1 d . . . U
H12 H 0.6354 0.1848 0.5098 0.055 Uiso 1 calc . . R .
C13 C 0.4819(6) 0.2581(7) 0.5042(3) 0.0486(18) Uani 1 d . . . U
H13 H 0.5010 0.3175 0.5285 0.058 Uiso 1 calc . . R .
C27 C 0.2564(7) -0.2569(6) 0.1326(2) 0.0488(19) Uani 1 d A . . U
H27A H 0.2089 -0.3190 0.1146 0.059 Uiso 1 calc . . R .
H27B H 0.3327 -0.2876 0.1382 0.059 Uiso 1 calc . . R .
C28 C 0.2513(7) -0.1454(7) 0.1020(2) 0.0501(18) Uani 1 d . . . U
H28A H 0.2030 -0.0855 0.1140 0.060 Uiso 0.714(10) calc A 1 R .
H28B H 0.2206 -0.1644 0.0677 0.060 Uiso 0.714(10) calc A 1 R .
C29 C 0.3761(9) -0.0912(9) 0.1052(4) 0.0392(17) Uani 0.714(10) d A 1 . U
H29A H 0.4240 -0.1262 0.1337 0.047 Uiso 0.714(10) calc A 1 R .
H29B H 0.4061 -0.1144 0.0756 0.047 Uiso 0.714(10) calc A 1 R .
C1L C 0.320(2) -0.056(2) 0.0860(9) 0.0392(17) Uani 0.286(10) d A 2 . U
H1L H 0.3119 -0.0272 0.0535 0.047 Uiso 0.286(10) calc A 2 R .
C1N C 0.408(2) -0.012(3) 0.1276(9) 0.0392(17) Uani 0.286(10) d A 2 . U
H1NA H 0.4669 0.0334 0.1152 0.047 Uiso 0.286(10) calc A 2 R .
H1NB H 0.4417 -0.0793 0.1482 0.047 Uiso 0.286(10) calc A 2 R .
C30 C 0.3776(9) 0.0438(9) 0.1098(3) 0.0392(17) Uani 0.714(10) d A 1 . U
H30A H 0.4534 0.0747 0.1116 0.047 Uiso 0.714(10) calc A 1 R .
H30B H 0.3307 0.0807 0.0814 0.047 Uiso 0.714(10) calc A 1 R .

loop_
_atom_site_aniso_label
_atom_site_aniso_U_11
_atom_site_aniso_U_22
_atom_site_aniso_U_33
_atom_site_aniso_U_23
_atom_site_aniso_U_13
_atom_site_aniso_U_12
Re1 0.02401(13) 0.01610(11) 0.01627(10) -0.00120(9) 0.00482(9) -0.00405(10)
Re2 0.02175(12) 0.01603(11) 0.01875(10) 0.00032(9) 0.00402(9) -0.00311(10)
O7 0.024(2) 0.0168(18) 0.0206(17) 0.0006(15) 0.0006(16) -0.0047(16)
O3 0.082(4) 0.029(2) 0.033(2) 0.000(2) 0.032(2) -0.003(2)
C3 0.051(4) 0.015(3) 0.029(3) 0.002(2) 0.015(3) -0.006(3)
C1 0.031(3) 0.022(3) 0.023(3) -0.002(2) 0.003(2) 0.002(3)
C2 0.031(3) 0.021(3) 0.018(2) -0.003(2) 0.004(2) -0.013(2)
N1 0.022(2) 0.016(2) 0.018(2) -0.0017(17) 0.0055(18) -0.0039(19)
C22 0.023(3) 0.037(3) 0.033(3) 0.000(3) 0.010(2) 0.002(3)
N3 0.028(2) 0.012(2) 0.022(2) -0.0061(18) 0.0045(19) -0.001(2)
C21 0.029(3) 0.030(3) 0.020(2) 0.002(2) 0.001(2) 0.006(3)
C15 0.020(3) 0.015(3) 0.029(3) -0.006(2) 0.002(2) 0.000(2)
O1 0.037(3) 0.027(2) 0.053(3) 0.001(2) 0.001(2) -0.014(2)
O8 0.021(2) 0.0148(18) 0.0196(17) 0.0022(14) 0.0001(15) -0.0037(16)
O2 0.048(3) 0.026(2) 0.030(2) 0.0047(19) -0.003(2) 0.002(2)
N2 0.021(2) 0.017(2) 0.0153(19) -0.0001(17) 0.0000(18) -0.0059(19)
O6 0.045(3) 0.031(2) 0.032(2) 0.0082(19) 0.002(2) 0.009(2)
N4 0.023(2) 0.020(2) 0.022(2) 0.0044(18) 0.0031(19) -0.002(2)
O5 0.040(3) 0.030(2) 0.053(3) -0.004(2) 0.013(2) -0.017(2)
C8 0.016(3) 0.016(2) 0.019(2) -0.002(2) 0.008(2) 0.001(2)
C20 0.028(3) 0.026(3) 0.041(3) -0.008(3) 0.007(3) -0.002(3)
C34 0.027(3) 0.024(3) 0.025(3) -0.004(2) 0.005(2) 0.001(3)
C7 0.022(3) 0.023(3) 0.007(2) -0.001(2) 0.003(2) -0.005(2)
C5 0.029(3) 0.023(3) 0.025(3) -0.003(2) 0.003(2) -0.002(3)
C6 0.030(3) 0.019(3) 0.021(3) -0.006(2) 0.004(2) -0.006(2)
O4 0.053(3) 0.029(2) 0.036(2) -0.0049(19) 0.022(2) -0.003(2)
O12 0.050(3) 0.072(4) 0.043(3) 0.013(3) 0.026(2) 0.009(3)
C23 0.038(3) 0.023(3) 0.025(2) 0.000(2) 0.010(2) 0.001(3)
C4 0.038(4) 0.019(3) 0.035(3) 0.001(2) 0.009(3) -0.003(3)
C36 0.021(3) 0.046(4) 0.038(3) 0.000(3) 0.004(2) 0.001(3)
C32 0.029(3) 0.024(3) 0.033(3) 0.001(2) 0.011(3) 0.001(3)
C33 0.025(3) 0.031(3) 0.026(3) -0.006(2) 0.000(2) 0.005(3)
C25 0.032(3) 0.023(3) 0.024(3) -0.002(2) 0.004(2) -0.003(3)
C24 0.038(3) 0.032(3) 0.022(3) -0.003(2) 0.005(3) -0.002(3)
C26 0.051(4) 0.027(3) 0.030(3) 0.007(3) 0.016(3) 0.009(3)
O10 0.049(3) 0.083(4) 0.044(3) -0.034(3) 0.025(2) -0.014(3)
O11 0.073(3) 0.056(3) 0.025(2) -0.010(2) 0.022(2) -0.021(3)
O9 0.034(3) 0.077(4) 0.063(3) -0.012(3) 0.025(2) 0.000(3)
C9 0.026(3) 0.023(3) 0.020(3) 0.006(2) -0.003(2) -0.008(2)
C16 0.030(3) 0.025(3) 0.032(3) -0.004(3) -0.002(3) -0.004(3)
C10 0.027(3) 0.032(3) 0.038(3) 0.000(3) 0.001(3) -0.003(3)
C35 0.024(3) 0.039(4) 0.028(3) -0.005(3) 0.002(2) -0.004(3)
C19 0.026(3) 0.030(4) 0.074(4) -0.006(3) 0.010(3) -0.004(3)
C18 0.028(3) 0.028(4) 0.070(4) -0.012(3) -0.014(3) 0.003(3)
C11 0.032(3) 0.039(4) 0.054(4) 0.013(3) -0.003(3) -0.003(3)
C31 0.037(4) 0.036(4) 0.046(3) -0.008(3) 0.017(3) -0.001(3)
C17 0.042(4) 0.025(3) 0.044(3) -0.007(3) -0.012(3) 0.002(3)
C14 0.044(4) 0.040(4) 0.027(3) -0.003(3) -0.005(3) -0.006(3)
C12 0.034(4) 0.045(4) 0.051(4) 0.019(3) -0.018(3) -0.016(3)
C13 0.047(4) 0.051(4) 0.040(4) -0.005(3) -0.014(3) -0.019(4)
C27 0.086(6) 0.036(4) 0.031(3) -0.005(3) 0.028(4) 0.004(4)
C28 0.069(5) 0.048(4) 0.033(3) 0.010(3) 0.007(3) -0.006(4)
C29 0.050(4) 0.041(4) 0.031(4) 0.000(3) 0.023(3) 0.008(3)
C1L 0.050(4) 0.041(4) 0.031(4) 0.000(3) 0.023(3) 0.008(3)
C1N 0.050(4) 0.041(4) 0.031(4) 0.000(3) 0.023(3) 0.008(3)
C30 0.050(4) 0.041(4) 0.031(4) 0.000(3) 0.023(3) 0.008(3)

loop_
_atom_type_symbol
_atom_type_description
_atom_type_scat_dispersion_real
_atom_type_scat_dispersion_imag
_atom_type_scat_source
C C 0.0033 0.0016 'International Tables Vol C Tables 4.2.6.8 and 6.1.1.4'
H H 0.0000 0.0000 'International Tables Vol C Tables 4.2.6.8 and 6.1.1.4'
N N 0.0061 0.0033 'International Tables Vol C Tables 4.2.6.8 and 6.1.1.4'
O O 0.0106 0.0060 'International Tables Vol C Tables 4.2.6.8 and 6.1.1.4'
Re Re -1.0185 7.2310 'International Tables Vol C Tables 4.2.6.8 and 6.1.1.4'

loop_
_geom_angle_atom_site_label_1
_geom_angle_atom_site_label_2
_geom_angle_atom_site_label_3
_geom_angle
O7 Re1 N1 75.85(15)
O7 Re1 N3 81.84(14)
C3 Re1 O7 93.0(2)
C3 Re1 C1 89.8(2)
C3 Re1 C2 89.0(2)
C3 Re1 N1 95.8(2)
C3 Re1 N3 174.7(2)
C1 Re1 O7 173.44(18)
C1 Re1 C2 86.7(2)
C1 Re1 N1 98.0(2)
C1 Re1 N3 95.1(2)
C2 Re1 O7 99.30(18)
C2 Re1 N1 173.3(2)
C2 Re1 N3 93.28(19)
N1 Re1 N3 81.55(15)
O8 Re2 N2 75.52(14)
O8 Re2 N4 84.32(15)
N2 Re2 N4 81.38(15)
C5 Re2 O8 174.55(19)
C5 Re2 N2 100.1(2)
C5 Re2 N4 91.9(2)
C5 Re2 C4 89.1(2)
C6 Re2 O8 98.00(18)
C6 Re2 N2 172.91(19)
C6 Re2 N4 95.23(19)
C6 Re2 C5 86.2(2)
C6 Re2 C4 89.0(2)
C4 Re2 O8 94.4(2)
C4 Re2 N2 94.3(2)
C4 Re2 N4 175.7(2)
C8 O7 Re1 115.6(3)
O3 C3 Re1 179.1(6)
O1 C1 Re1 177.1(5)
O2 C2 Re1 179.2(5)
C15 N1 Re1 124.6(3)
C7 N1 Re1 115.1(3)
C7 N1 C15 120.2(4)
C21 C22 C23 118.8(5)
C21 N3 Re1 121.1(3)
C25 N3 Re1 121.4(4)
C25 N3 C21 117.2(5)
N3 C21 C22 123.0(5)
C20 C15 N1 118.8(5)
C20 C15 C16 119.4(5)
C16 C15 N1 121.7(5)
C7 O8 Re2 116.0(3)
C8 N2 Re2 115.5(3)
C8 N2 C9 119.4(4)
C9 N2 Re2 125.0(3)
C34 N4 Re2 123.6(4)
C35 N4 Re2 119.9(4)
C35 N4 C34 116.5(5)
O7 C8 N2 126.7(5)
O7 C8 C7 118.0(5)
N2 C8 C7 115.3(5)
C15 C20 C19 119.9(6)
N4 C34 C33 123.7(5)
N1 C7 C8 115.2(5)
O8 C7 N1 127.3(5)
O8 C7 C8 117.4(5)
O5 C5 Re2 178.6(5)
O6 C6 Re2 178.9(5)
C22 C23 C26 118.8(6)
C24 C23 C22 118.2(5)
C24 C23 C26 123.0(5)
O4 C4 Re2 179.1(6)
C35 C36 C32 119.7(6)
C36 C32 C33 117.7(5)
C36 C32 C31 118.5(5)
C33 C32 C31 123.7(5)
C34 C33 C32 119.2(5)
N3 C25 C24 122.9(6)
C23 C24 C25 119.8(5)
O12 C26 C23 123.0(6)
O12 C26 O11 126.4(6)
O11 C26 C23 110.5(6)
C31 O10 C1N 100.9(11)
C31 O10 C30 120.3(6)
C30 O10 C1N 31.5(9)
C26 O11 C27 119.3(6)
C10 C9 N2 121.0(5)
C14 C9 N2 119.2(6)
C14 C9 C10 119.6(6)
C17 C16 C15 120.0(6)
C11 C10 C9 120.4(6)
N4 C35 C36 123.0(5)
C18 C19 C20 120.2(6)
C17 C18 C19 119.6(6)
C12 C11 C10 120.0(7)
O10 C31 C32 110.3(5)
O9 C31 C32 123.6(6)
O9 C31 O10 126.1(6)
C18 C17 C16 120.9(6)
C9 C14 C13 119.2(7)
C11 C12 C13 120.3(6)
C12 C13 C14 120.4(6)
O11 C27 C28 112.6(6)
C27 C28 C29 108.7(7)
C1L C28 C27 141.6(14)
C1L C28 C29 32.9(11)
C30 C29 C28 111.8(9)
C28 C1L C1N 112(2)
C1L C1N O10 99.3(18)
O10 C30 C29 106.2(8)

loop_
_geom_bond_atom_site_label_1
_geom_bond_atom_site_label_2
_geom_bond_distance
Re1 O7 2.156(3)
Re1 C3 1.912(6)
Re1 C1 1.916(6)
Re1 C2 1.928(6)
Re1 N1 2.192(4)
Re1 N3 2.206(4)
Re2 O8 2.160(3)
Re2 N2 2.187(4)
Re2 N4 2.215(4)
Re2 C5 1.917(6)
Re2 C6 1.910(6)
Re2 C4 1.937(6)
O7 C8 1.288(6)
O3 C3 1.154(6)
C1 O1 1.146(7)
C2 O2 1.152(6)
N1 C15 1.436(7)
N1 C7 1.307(6)
C22 C21 1.378(7)
C22 C23 1.396(8)
N3 C21 1.347(7)
N3 C25 1.338(7)
C15 C20 1.386(8)
C15 C16 1.395(7)
O8 C7 1.284(6)
N2 C8 1.306(6)
N2 C9 1.440(7)
O6 C6 1.159(6)
N4 C34 1.351(7)
N4 C35 1.346(7)
O5 C5 1.146(7)
C8 C7 1.510(7)
C20 C19 1.403(8)
C34 C33 1.364(7)
O4 C4 1.147(7)
O12 C26 1.197(8)
C23 C24 1.362(8)
C23 C26 1.502(8)
C36 C32 1.381(8)
C36 C35 1.374(8)
C32 C33 1.389(8)
C32 C31 1.502(8)
C25 C24 1.383(8)
C26 O11 1.321(8)
O10 C31 1.332(8)
O10 C1N 1.58(2)
O10 C30 1.473(9)
O11 C27 1.470(7)
O9 C31 1.197(7)
C9 C10 1.388(8)
C9 C14 1.383(8)
C16 C17 1.386(8)
C10 C11 1.388(8)
C19 C18 1.384(10)
C18 C17 1.377(9)
C11 C12 1.367(9)
C14 C13 1.405(9)
C12 C13 1.372(10)
C27 C28 1.475(9)
C28 C29 1.610(12)
C28 C1L 1.40(2)
C29 C30 1.483(15)
C1L C1N 1.50(4)
